data_9004538
loop_
_publ_author_name
'Cooper, M. A.'
'Hawthorne, F. C.'

_publ_section_title
;
 The structure topology of sidpietersite, Pb4(SO3S)O2(OH)2,
 a novel thiosulfate structure
;
_journal_name_full 'The Canadian Mineralogist'
_journal_page_first 1275
_journal_page_last 1282
_journal_volume 37
_journal_year 1999
_chemical_formula_sum 'H2 O7 Pb4 S2'
_chemical_name_mineral Sidpietersite
_space_group_IT_number 2
_symmetry_space_group_name_Hall '-P 1'
_symmetry_space_group_name_H-M 'P -1'
_cell_angle_alpha 114.33
_cell_angle_beta 89.65
_cell_angle_gamma 88.69
_cell_formula_units_Z 2
_cell_length_a 7.455
_cell_length_b 6.496
_cell_length_c 11.207
_cell_volume 494.327
_database_code_amcsd 0005630
_exptl_crystal_density_diffrn 6.765
_cod_depositor_comments
;

2017-09-06
Z value inserted to be consistent with given formula
                 miguel
;
_cod_original_formula_sum 'Pb4 S2 O7 H2'
_cod_database_code 9004538

loop_
_space_group_symop_operation_xyz
x,y,z
-x,-y,-z

loop_
_atom_site_aniso_label
_atom_site_aniso_U_11
_atom_site_aniso_U_22
_atom_site_aniso_U_33
_atom_site_aniso_U_12
_atom_site_aniso_U_13
_atom_site_aniso_U_23
Pb1 0.01590 0.01520 0.02550 0.00070 -0.00020 0.00790
Pb2 0.01680 0.03110 0.02190 0.00030 0.00220 0.01040
Pb3 0.01800 0.03090 0.02000 -0.00300 -0.00110 0.00940
Pb4 0.01460 0.01550 0.02390 -0.00030 0.00160 0.00770
S1 0.02360 0.01350 0.01810 -0.00190 -0.00260 0.00380
S2 0.02890 0.04220 0.03140 0.00330 0.00560 0.01300
O1 0.02620 0.05800 0.06070 0.00130 0.01420 0.02920
O2 0.05420 0.02590 0.04380 -0.00790 0.00550 0.01800
O3 0.03760 0.01030 0.02270 -0.00690 -0.00790 -0.00850
O4 0.02450 0.02230 0.00570 0.00860 0.00520 0.00150
O5 0.02500 0.01300 0.03260 0.00740 0.00310 0.00880
O-H1 0.01980 0.03970 0.01320 0.00210 0.00410 0.01540
O-H2 0.03400 0.03390 0.01080 -0.00950 -0.01040 0.01220

loop_
_atom_site_label
_atom_site_fract_x
_atom_site_fract_y
_atom_site_fract_z
_atom_site_U_iso_or_equiv
_atom_site_type_symbol
_atom_site_attached_hydrogens
Pb1 0.12210 0.74830 0.00630 0.01910 Pb 0
Pb2 0.61980 0.59320 0.31160 0.02350 Pb 0
Pb3 0.10300 0.62620 0.30480 0.02330 Pb 0
Pb4 0.62750 0.74870 0.02750 0.01820 Pb 0
S1 0.37040 0.12530 0.31600 0.01930 S 0
S2 0.15090 0.20400 0.42750 0.03500 S 0
O1 0.53000 0.18500 0.39000 0.04690 O 0
O2 0.35200 0.24600 0.22900 0.04000 O 0
O3 0.37200 -0.12700 0.23100 0.02850 O 0
O4 0.12800 0.47500 0.08500 0.01910 O 0
O5 0.61500 0.45000 0.08400 0.02380 O 0
O-H1 0.87400 0.35700 0.24500 0.02280 O 1
O-H2 0.84100 0.79600 0.25600 0.02510 O 1

loop_
_cod_changelog_entry_id
_cod_changelog_entry_author
_cod_changelog_entry_date
_cod_changelog_entry_text
1
;cod-tools version 3.8.0
Id: cif_guess_AMCSD_atom_types 9574 2023-05-10 09:00:05Z saulius
;
2023-05-10T18:49:14+03:00
;Derived atom types and hydrogen counts
from atom names that follow the AMCSD naming convention
(Wat == water, O-H == hydroxyl).
;
2
;cod-tools version 3.10.1
Id: cif_fix_AMCSD_aniso_labels 10200 2024-08-01 14:09:44Z saulius
;
2024-08-02T12:20:37+03:00
;Changed the following '_atom_site_aniso_label' values:
'OH1' -> 'O-H1'
'OH2' -> 'O-H2'
;

loop_
_cod_related_entry_id
_cod_related_entry_database
_cod_related_entry_code
1 AMCSD 0005630
